data_4021285
loop_
_publ_author_name
'Shin-ichi Naya'
'Takeshi Tokunaka'
'Makoto Nitta'

_publ_section_title
;
 Novel Synthesis and Oxidizing Ability of Tropylium Ions
 Annulated with Two 2,4-Dimethylfuro[2,3-d]pyrimidine-1(2H),3(4H)-diones
;
_journal_name_full 'Journal of Organic Chemistry'
_journal_page_first 4732
_journal_page_last 4740
_journal_paper_doi 10.1021/jo049668c
_journal_volume 69
_journal_year 2004
_chemical_formula_moiety 'C19 H15 B F4 N4 O6 '
_chemical_formula_sum 'C19 H15 B F4 N4 O6'
_chemical_formula_weight 482.15
_space_group_IT_number 14
_symmetry_cell_setting monoclinic
_symmetry_space_group_name_Hall '-P 2yn'
_symmetry_space_group_name_H-M 'P 1 21/n 1'
_cell_angle_alpha 90
_cell_angle_beta 106.81(5)
_cell_angle_gamma 90
_cell_formula_units_Z 4
_cell_length_a 10.449(7)
_cell_length_b 12.835(9)
_cell_length_c 15.053(7)
_cell_measurement_temperature 123.1
_cell_volume 1932.6(2)
_exptl_crystal_density_diffrn 1.657
_cod_original_sg_symbol_H-M 'P 21/n'
_cod_database_code 4021285

loop_
_symmetry_equiv_pos_as_xyz
x,y,z
-x,-y,-z
-x+1/2,y+1/2,-z+1/2
x+1/2,-y+1/2,z+1/2

loop_
_atom_site_label
_atom_site_type_symbol
_atom_site_fract_x
_atom_site_fract_y
_atom_site_fract_z
_atom_site_U_iso_or_equiv
_atom_site_adp_type
_atom_site_occupancy
_atom_site_symmetry_multiplicity
_atom_site_calc_flag
_atom_site_refinement_flags
_atom_site_disorder_assembly
_atom_site_disorder_group
F1 F -0.4641(4) -0.0881(3) 0.1861(3) 0.092(1) Uani 1.00 1 d . . .
F2 F -0.6545(3) -0.1329(3) 0.2179(3) 0.085(1) Uani 1.00 1 d . . .
F3 F -0.4748(3) -0.2392(2) 0.2614(2) 0.062(1) Uani 1.00 1 d . . .
F4 F -0.4778(3) -0.0842(2) 0.3324(2) 0.0554(9) Uani 1.00 1 d . . .
O1 O 0.1195(3) 0.0433(2) 0.1833(2) 0.0249(7) Uani 1.00 1 d . . .
O2 O -0.1917(3) -0.2253(2) 0.1612(2) 0.0269(7) Uani 1.00 1 d . . .
O3 O -0.5479(3) -0.4505(2) 0.0826(2) 0.049(1) Uani 1.00 1 d . . .
O4 O -0.5605(3) -0.1528(2) -0.0887(2) 0.0346(8) Uani 1.00 1 d . . .
O5 O 0.3586(3) 0.3322(2) 0.1486(2) 0.0320(8) Uani 1.00 1 d . . .
O6 O -0.0684(3) 0.2893(2) -0.0416(2) 0.0295(7) Uani 1.00 1 d . . .
N1 N 0.1459(3) 0.3107(2) 0.0534(2) 0.0239(8) Uani 1.00 1 d . . .
N2 N 0.2492(3) 0.1853(2) 0.1683(2) 0.0244(8) Uani 1.00 1 d . . .
N3 N -0.3651(3) -0.3449(2) 0.1252(2) 0.0300(9) Uani 1.00 1 d . . .
N4 N -0.5541(3) -0.3019(3) -0.0029(2) 0.0313(9) Uani 1.00 1 d . . .
C1 C -0.0454(4) -0.0843(3) 0.1668(3) 0.0232(9) Uani 1.00 1 d . . .
C2 C -0.0080(3) 0.0076(3) 0.1366(2) 0.0222(9) Uani 1.00 1 d . . .
C3 C -0.0710(4) 0.0776(3) 0.0639(2) 0.0211(9) Uani 1.00 1 d . . .
C4 C -0.2003(4) 0.0678(3) -0.0002(3) 0.0233(9) Uani 1.00 1 d . . .
C5 C -0.2905(4) -0.0118(3) -0.0071(3) 0.0232(9) Uani 1.00 1 d . . .
C6 C -0.1665(4) -0.1305(3) 0.1248(2) 0.024(1) Uani 1.00 1 d . . .
C7 C -0.2770(4) -0.1025(3) 0.0480(3) 0.0231(9) Uani 1.00 1 d . . .
C8 C -0.3689(4) -0.1857(3) 0.0385(3) 0.024(1) Uani 1.00 1 d . . .
C9 C -0.3132(4) -0.2551(3) 0.1075(3) 0.027(1) Uani 1.00 1 d . . .
C10 C -0.5005(4) -0.2080(3) -0.0239(3) 0.028(1) Uani 1.00 1 d . . .
C11 C -0.4950(4) -0.3710(3) 0.0686(3) 0.035(1) Uani 1.00 1 d . . .
C12 C -0.2965(5) -0.4114(3) 0.2038(3) 0.039(1) Uani 1.00 1 d . . .
C13 C -0.6868(4) -0.3331(4) -0.0641(3) 0.044(1) Uani 1.00 1 d . . .
C14 C 0.0247(4) 0.1584(3) 0.0693(2) 0.0219(9) Uani 1.00 1 d . . .
C15 C 0.1347(4) 0.1324(3) 0.1410(2) 0.023(1) Uani 1.00 1 d . . .
C16 C 0.3649(4) 0.1498(3) 0.2448(3) 0.035(1) Uani 1.00 1 d . . .
C17 C 0.2571(4) 0.2806(3) 0.1252(2) 0.025(1) Uani 1.00 1 d . . .
C18 C 0.1522(4) 0.4145(3) 0.0140(3) 0.030(1) Uani 1.00 1 d . . .
C19 C 0.0248(4) 0.2554(3) 0.0217(2) 0.023(1) Uani 1.00 1 d . . .
B1 B -0.5142(5) -0.1359(4) 0.2493(3) 0.038(1) Uani 1.00 1 d . . .
H1 H 0.0115(4) -0.1224(3) 0.2173(3) 0.027(1) Uiso 1.00 1 c . . .
H2 H -0.2298(4) 0.1274(3) -0.0471(3) 0.028(1) Uiso 1.00 1 c . . .
H3 H -0.3798(4) -0.0080(3) -0.0615(3) 0.028(1) Uiso 1.00 1 c . . .
H4 H 0.1038(4) 0.4100(3) -0.0531(3) 0.036(1) Uiso 1.00 1 c . . .
H5 H 0.1268(4) 0.4650(3) 0.0509(3) 0.036(1) Uiso 1.00 1 c . . .
H6 H 0.2388(4) 0.4390(3) 0.0209(3) 0.036(1) Uiso 1.00 1 c . . .
H7 H 0.4560(4) 0.1595(3) 0.2341(3) 0.040(2) Uiso 1.00 1 c . . .
H8 H 0.3600(4) 0.1955(3) 0.2970(3) 0.039(2) Uiso 1.00 1 c . . .
H9 H 0.3430(4) 0.0795(3) 0.2571(3) 0.039(2) Uiso 1.00 1 c . . .
H10 H -0.2175(5) -0.4472(3) 0.1902(3) 0.048(2) Uiso 1.00 1 c . . .
H11 H -0.3505(5) -0.4712(3) 0.2082(3) 0.048(2) Uiso 1.00 1 c . . .
H12 H -0.2565(5) -0.3752(3) 0.2621(3) 0.048(2) Uiso 1.00 1 c . . .
H13 H -0.6673(4) -0.3949(4) -0.0959(3) 0.052(2) Uiso 1.00 1 c . . .
H14 H -0.7393(4) -0.3529(4) -0.0199(3) 0.052(2) Uiso 1.00 1 c . . .
H15 H -0.7323(4) -0.2779(4) -0.1069(3) 0.052(2) Uiso 1.00 1 c . . .

loop_
_atom_site_aniso_label
_atom_site_aniso_U_11
_atom_site_aniso_U_22
_atom_site_aniso_U_33
_atom_site_aniso_U_12
_atom_site_aniso_U_13
_atom_site_aniso_U_23
F1 0.171(4) 0.060(2) 0.084(2) 0.009(2) 0.097(3) 0.013(2)
F2 0.059(2) 0.095(3) 0.083(2) 0.013(2) -0.009(2) -0.002(2)
F3 0.088(2) 0.043(2) 0.066(2) 0.021(2) 0.038(2) 0.013(1)
F4 0.064(2) 0.068(2) 0.035(1) 0.010(2) 0.017(1) -0.003(1)
O1 0.025(1) 0.024(1) 0.023(1) -0.003(1) 0.003(1) 0.000(1)
O2 0.031(2) 0.023(1) 0.028(1) -0.005(1) 0.011(1) 0.002(1)
O3 0.043(2) 0.034(2) 0.072(2) -0.014(1) 0.021(2) 0.005(2)
O4 0.024(2) 0.033(2) 0.045(2) -0.002(1) 0.006(1) -0.002(1)
O5 0.029(2) 0.035(2) 0.030(1) -0.010(1) 0.006(1) -0.002(1)
O6 0.027(2) 0.030(1) 0.028(1) -0.001(1) 0.003(1) 0.005(1)
N1 0.022(2) 0.023(2) 0.028(2) -0.002(1) 0.009(1) 0.001(1)
N2 0.026(2) 0.022(2) 0.023(2) -0.002(1) 0.004(1) -0.002(1)
N3 0.032(2) 0.025(2) 0.036(2) -0.005(1) 0.016(2) 0.001(1)
N4 0.026(2) 0.029(2) 0.041(2) -0.007(1) 0.014(2) -0.004(1)
C1 0.024(2) 0.023(2) 0.021(2) 0.001(2) 0.004(2) 0.000(1)
C2 0.020(2) 0.024(2) 0.021(2) -0.002(1) 0.004(1) -0.003(1)
C3 0.023(2) 0.021(2) 0.022(2) 0.001(1) 0.010(1) -0.000(1)
C4 0.024(2) 0.021(2) 0.025(2) 0.003(1) 0.009(2) -0.001(1)
C5 0.020(2) 0.024(2) 0.026(2) 0.001(1) 0.007(2) -0.002(1)
C6 0.030(2) 0.020(2) 0.025(2) 0.001(2) 0.014(2) 0.001(1)
C7 0.019(2) 0.027(2) 0.026(2) -0.001(1) 0.011(2) -0.004(1)
C8 0.028(2) 0.021(2) 0.026(2) -0.002(1) 0.012(2) -0.003(1)
C9 0.028(2) 0.026(2) 0.030(2) -0.004(2) 0.014(2) -0.006(2)
C10 0.024(2) 0.028(2) 0.034(2) -0.001(2) 0.012(2) -0.008(2)
C11 0.038(3) 0.026(2) 0.047(3) -0.007(2) 0.023(2) -0.005(2)
C12 0.051(3) 0.029(2) 0.039(2) -0.004(2) 0.016(2) 0.008(2)
C13 0.029(2) 0.043(3) 0.058(3) -0.011(2) 0.009(2) -0.012(2)
C14 0.022(2) 0.023(2) 0.022(2) -0.001(1) 0.008(1) -0.002(1)
C15 0.029(2) 0.021(2) 0.019(2) -0.000(2) 0.009(2) -0.002(1)
C16 0.027(2) 0.038(2) 0.033(2) -0.005(2) -0.003(2) 0.005(2)
C17 0.027(2) 0.024(2) 0.025(2) -0.003(2) 0.007(2) -0.006(2)
C18 0.028(2) 0.026(2) 0.035(2) -0.006(2) 0.009(2) 0.002(2)
C19 0.024(2) 0.022(2) 0.025(2) -0.002(1) 0.011(2) -0.002(1)
B1 0.044(3) 0.041(3) 0.032(3) 0.006(2) 0.015(2) 0.007(2)

loop_
_geom_bond_atom_site_label_1
_geom_bond_site_symmetry_1
_geom_bond_atom_site_label_2
_geom_bond_site_symmetry_2
_geom_bond_distance
_geom_bond_publ_flag
F1 . B1 . 1.358(6) yes
F2 . B1 . 1.405(6) yes
F3 . B1 . 1.383(6) yes
F4 . B1 . 1.370(6) yes
O1 . C2 . 1.392(4) yes
O1 . C15 . 1.341(4) yes
O2 . C6 . 1.390(4) yes
O2 . C9 . 1.348(5) yes
O3 . C11 . 1.207(5) yes
O4 . C10 . 1.222(5) yes
O5 . C17 . 1.214(4) yes
O6 . C19 . 1.228(4) yes
N1 . C17 . 1.393(5) yes
N1 . C18 . 1.468(5) yes
N1 . C19 . 1.409(5) yes
N2 . C15 . 1.333(5) yes
N2 . C16 . 1.480(5) yes
N2 . C17 . 1.398(5) yes
N3 . C9 . 1.333(5) yes
N3 . C11 . 1.418(5) yes
N3 . C12 . 1.467(5) yes
N4 . C10 . 1.402(5) yes
N4 . C11 . 1.393(5) yes
N4 . C13 . 1.481(5) yes
C1 . C2 . 1.361(5) yes
C1 . C6 . 1.374(5) yes
C1 . H1 . 0.95(2) no
C2 . C3 . 1.423(5) yes
C3 . C4 . 1.421(5) yes
C3 . C14 . 1.426(5) yes
C4 . C5 . 1.373(5) yes
C4 . H2 . 1.03(1) no
C5 . C7 . 1.413(5) yes
C5 . H3 . 1.05(4) no
C6 . C7 . 1.424(5) yes
C7 . C8 . 1.416(5) yes
C8 . C9 . 1.364(5) yes
C8 . C10 . 1.452(5) yes
C12 . H10 . 1.02(1) no
C12 . H11 . 0.967(6) no
C12 . H12 . 0.97(2) no
C13 . H13 . 0.978(8) no
C13 . H14 . 1.01(2) no
C13 . H15 . 0.98(2) no
C14 . C15 . 1.371(5) yes
C14 . C19 . 1.436(5) yes
C16 . H7 . 1.019(9) no
C16 . H8 . 0.994(6) no
C16 . H9 . 0.962(6) no
C18 . H4 . 0.99(3) no
C18 . H5 . 0.940(9) no
C18 . H6 . 0.935(7) no
F1 . C10 . 3.437(5) yes
F1 . B1 . 1.358(6) yes
F1 . F3 . 2.265(4) yes
F2 . F4 . 2.221(4) yes
C10 . C13 . 2.460(6) yes
C10 . H13 . 2.979(6) no
C11 . C13 . 2.435(7) yes
C11 . H13 . 2.625(6) no
C13 . H13 . 0.9777(5) no
O6 . C3 . 3.150(4) yes
C3 . C6 . 3.083(5) yes
C3 . C14 . 1.426(5) yes
C3 . C19 . 2.642(5) yes
C4 . C14 . 2.560(5) yes
C7 . C10 . 2.645(5) yes
O6 . C14 . 2.369(4) yes
C14 . C17 . 2.807(5) yes
C15 . C17 . 2.341(5) yes
C15 . H7 . 3.261(6) no
C18 . C19 . 2.459(5) yes
F2 . B1 . 1.405(6) yes
F4 . B1 . 1.370(6) yes

loop_
_cod_related_entry_id
_cod_related_entry_database
_cod_related_entry_code
1 ChemSpider 9342675
